data_7058778
loop_
_publ_author_name
'Chen, Jifeng'
'Yu, Yi'
'Zhang, Shujuan'
'Li, Yuchuan'
'Pang, Siping'

_publ_section_title
;
 Energetic materials with fluorinated four-membered heterocyclic ring:
 3,3&#x2032;-difluoroazetidine (DFAZ) salts
;
_journal_issue 38
_journal_name_full 'New Journal of Chemistry'
_journal_page_first 15115
_journal_paper_doi 10.1039/C9NJ02569C
_journal_volume 43
_journal_year 2019
_chemical_formula_sum 'C3 H6 F2 N4 O4'
_chemical_formula_weight 200.12
_space_group_crystal_system orthorhombic
_space_group_IT_number 56
_space_group_name_Hall '-P 2ab 2ac'
_space_group_name_H-M_alt 'P c c n'
_symmetry_space_group_name_Hall '-P 2ab 2ac'
_symmetry_space_group_name_H-M 'P c c n'
_atom_sites_solution_hydrogens geom
_audit_creation_method SHELXL-2018/3
_audit_update_record
;
2019-08-22 deposited with the CCDC.    2019-08-26 downloaded from the CCDC.
;
_cell_angle_alpha 90
_cell_angle_beta 90
_cell_angle_gamma 90
_cell_formula_units_Z 4
_cell_length_a 6.042(5)
_cell_length_b 9.000(8)
_cell_length_c 13.277(11)
_cell_measurement_reflns_used 2007
_cell_measurement_temperature 100(2)
_cell_measurement_theta_max 28.14
_cell_measurement_theta_min 3.07
_cell_volume 722.0(11)
_computing_structure_refinement 'SHELXL-2018/3 (Sheldrick, 2018)'
_diffrn_ambient_temperature 100(2)
_diffrn_measured_fraction_theta_full 1.000
_diffrn_measured_fraction_theta_max 0.996
_diffrn_measurement_device_type 'BRUKER SMART APEXII CCD'
_diffrn_radiation_type MoK\a
_diffrn_radiation_wavelength 0.71073
_diffrn_reflns_av_R_equivalents 0.0587
_diffrn_reflns_av_unetI/netI 0.0498
_diffrn_reflns_Laue_measured_fraction_full 1.000
_diffrn_reflns_Laue_measured_fraction_max 0.996
_diffrn_reflns_limit_h_max 8
_diffrn_reflns_limit_h_min -8
_diffrn_reflns_limit_k_max 8
_diffrn_reflns_limit_k_min -11
_diffrn_reflns_limit_l_max 14
_diffrn_reflns_limit_l_min -17
_diffrn_reflns_number 4448
_diffrn_reflns_point_group_measured_fraction_full 1.000
_diffrn_reflns_point_group_measured_fraction_max 0.996
_diffrn_reflns_theta_full 25.242
_diffrn_reflns_theta_max 28.269
_diffrn_reflns_theta_min 3.069
_exptl_absorpt_coefficient_mu 0.194
_exptl_crystal_colour yellow
_exptl_crystal_density_diffrn 1.841
_exptl_crystal_description block
_exptl_crystal_F_000 408
_exptl_crystal_size_max 0.400
_exptl_crystal_size_mid 0.360
_exptl_crystal_size_min 0.300
_refine_diff_density_max 0.349
_refine_diff_density_min -0.318
_refine_diff_density_rms 0.065
_refine_ls_extinction_coef 0.038(5)
_refine_ls_extinction_expression Fc^*^=kFc[1+0.001xFc^2^\l^3^/sin(2\q)]^-1/4^
_refine_ls_extinction_method 'SHELXL-2018/3 (Sheldrick 2018)'
_refine_ls_goodness_of_fit_ref 1.061
_refine_ls_hydrogen_treatment constr
_refine_ls_matrix_type full
_refine_ls_number_parameters 62
_refine_ls_number_reflns 889
_refine_ls_number_restraints 0
_refine_ls_restrained_S_all 1.061
_refine_ls_R_factor_all 0.0406
_refine_ls_R_factor_gt 0.0361
_refine_ls_shift/su_max 0.000
_refine_ls_shift/su_mean 0.000
_refine_ls_structure_factor_coef Fsqd
_refine_ls_weighting_details 'w=1/[\s^2^(Fo^2^)+(0.0318P)^2^+0.3541P] where P=(Fo^2^+2Fc^2^)/3'
_refine_ls_weighting_scheme calc
_refine_ls_wR_factor_gt 0.0911
_refine_ls_wR_factor_ref 0.0948
_reflns_Friedel_coverage 0.000
_reflns_number_gt 794
_reflns_number_total 889
_reflns_threshold_expression 'I > 2\s(I)'
_cod_data_source_file c9nj02569c2.cif
_cod_data_source_block 151120a_0m
_cod_depositor_comments 'Adding full bibliography for 7058774--7058778.cif.'
_cod_original_cell_volume 721.9(10)
_cod_database_code 7058778
_shelx_shelxl_version_number 2018/3
_shelx_space_group_comment
;
The symmetry employed for this shelxl refinement is uniquely defined
by the following loop, which should always be used as a source of
symmetry information in preference to the above space-group names.
They are only intended as comments.
;
_shelx_estimated_absorpt_t_min 0.927
_shelx_estimated_absorpt_t_max 0.944

loop_
_space_group_symop_operation_xyz
'x, y, z'
'-x+1/2, -y+1/2, z'
'-x, y+1/2, -z+1/2'
'x+1/2, -y, -z+1/2'
'-x, -y, -z'
'x-1/2, y-1/2, -z'
'x, -y-1/2, z-1/2'
'-x-1/2, y, z-1/2'

loop_
_atom_site_label
_atom_site_type_symbol
_atom_site_fract_x
_atom_site_fract_y
_atom_site_fract_z
_atom_site_U_iso_or_equiv
_atom_site_adp_type
_atom_site_occupancy
_atom_site_site_symmetry_order
_atom_site_calc_flag
_atom_site_refinement_flags_posn
_atom_site_refinement_flags_adp
_atom_site_refinement_flags_occupancy
C1 C 0.250000 0.750000 -0.01736(14) 0.0270(5) Uani 1 2 d S T P
C2 C 0.0708(2) 0.73664(15) 0.06332(9) 0.0205(3) Uani 1 1 d . . .
H2A H -0.036287 0.819913 0.063409 0.025 Uiso 1 1 calc R U .
H2B H -0.006470 0.639636 0.063409 0.025 Uiso 1 1 calc R U .
F1 F 0.22905(15) 0.87013(16) -0.07844(7) 0.0543(4) Uani 1 1 d . . .
N1 N 0.250000 0.750000 0.14330(11) 0.0180(3) Uani 1 2 d S T P
H1A H 0.263674 0.667331 0.182269 0.022 Uiso 0.5 1 calc R U P
H1B H 0.236327 0.832668 0.182270 0.022 Uiso 0.5 1 calc R U P
N2 N 0.21050(16) 0.12451(11) 0.18996(8) 0.0162(3) Uani 1 1 d . . .
N3 N 0.250000 0.250000 0.24667(11) 0.0200(4) Uani 1 2 d S T P
O1 O 0.27294(16) 0.10608(11) 0.10268(6) 0.0220(3) Uani 1 1 d . . .
O2 O 0.11822(16) 0.02377(10) 0.23978(7) 0.0235(3) Uani 1 1 d . . .

loop_
_atom_site_aniso_label
_atom_site_aniso_U_11
_atom_site_aniso_U_22
_atom_site_aniso_U_33
_atom_site_aniso_U_23
_atom_site_aniso_U_13
_atom_site_aniso_U_12
C1 0.0161(8) 0.0510(13) 0.0137(8) 0.000 0.000 0.0002(8)
C2 0.0158(6) 0.0298(7) 0.0159(6) 0.0017(5) 0.0008(4) 0.0016(5)
F1 0.0248(5) 0.1041(10) 0.0341(5) 0.0416(6) -0.0021(4) -0.0034(5)
N1 0.0227(8) 0.0178(7) 0.0136(7) 0.000 0.000 0.0006(5)
N2 0.0138(5) 0.0170(5) 0.0177(5) 0.0007(4) -0.0004(4) 0.0015(4)
N3 0.0278(8) 0.0167(7) 0.0153(7) 0.000 0.000 -0.0006(6)
O1 0.0251(5) 0.0237(5) 0.0172(5) -0.0037(3) 0.0039(3) 0.0014(4)
O2 0.0253(5) 0.0192(5) 0.0259(5) 0.0038(4) 0.0050(4) -0.0032(4)

loop_
_atom_type_symbol
_atom_type_description
_atom_type_scat_dispersion_real
_atom_type_scat_dispersion_imag
_atom_type_scat_source
C C 0.0033 0.0016 'International Tables Vol C Tables 4.2.6.8 and 6.1.1.4'
H H 0.0000 0.0000 'International Tables Vol C Tables 4.2.6.8 and 6.1.1.4'
N N 0.0061 0.0033 'International Tables Vol C Tables 4.2.6.8 and 6.1.1.4'
O O 0.0106 0.0060 'International Tables Vol C Tables 4.2.6.8 and 6.1.1.4'
F F 0.0171 0.0103 'International Tables Vol C Tables 4.2.6.8 and 6.1.1.4'

loop_
_geom_angle_atom_site_label_1
_geom_angle_atom_site_label_2
_geom_angle_atom_site_label_3
_geom_angle
_geom_angle_site_symmetry_1
_geom_angle_site_symmetry_3
F1 C1 F1 106.63(18) 2_565 .
F1 C1 C2 114.55(8) 2_565 2_565
F1 C1 C2 114.98(8) . 2_565
F1 C1 C2 114.98(8) 2_565 .
F1 C1 C2 114.55(7) . .
C2 C1 C2 90.97(15) 2_565 .
N1 C2 C1 88.78(11) . .
N1 C2 H2A 113.9 . .
C1 C2 H2A 113.9 . .
N1 C2 H2B 113.9 . .
C1 C2 H2B 113.9 . .
H2A C2 H2B 111.1 . .
C2 N1 C2 91.46(13) . 2_565
C2 N1 H1A 113.4 . .
C2 N1 H1A 113.4 2_565 .
C2 N1 H1B 113.4 . .
C2 N1 H1B 113.4 2_565 .
H1A N1 H1B 110.7 . .
O1 N2 O2 122.42(11) . .
O1 N2 N3 124.90(11) . .
O2 N2 N3 112.44(11) . .
N2 N3 N2 113.78(15) 2 .

loop_
_geom_bond_atom_site_label_1
_geom_bond_atom_site_label_2
_geom_bond_distance
_geom_bond_site_symmetry_2
C1 F1 1.3575(17) 2_565
C1 F1 1.3575(17) .
C1 C2 1.5277(19) 2_565
C1 C2 1.5277(19) .
C2 N1 1.5213(17) .
C2 H2A 0.9900 .
C2 H2B 0.9900 .
N1 H1A 0.9100 .
N1 H1B 0.9100 .
N2 O1 1.2299(16) .
N2 O2 1.2531(15) .
N2 N3 1.3781(15) .
